data_7027153
loop_
_publ_author_name
'H. Doerrer, Linda'
'L. H. Green, Malcolm'
'H\"au\&singer, Daniel'
'Sam\&sannshausen, J\"org'

_publ_section_title
;
 Evidence for cationic Group 4 zirconocene complexes with intramolecular
 phenyl co-ordination
;
_journal_issue 13
_journal_name_full 'Journal of the Chemical Society, Dalton Transactions'
_journal_page_first 2111
_journal_paper_doi 10.1039/a808177h
_journal_year 1999
_chemical_compound_source
;
?
;
_chemical_formula_moiety ' C15 H18 Zr0.50 '
_chemical_formula_sum 'C15 H18 Zr0.5'
_chemical_formula_weight 243.92
_chemical_melting_point ?
_chemical_name_systematic
;
?
;
_space_group_IT_number 15
_symmetry_cell_setting monoclinic
_symmetry_space_group_name_Hall '-C 2yc'
_symmetry_space_group_name_H-M 'C 1 2/c 1'
_atom_sites_solution_hydrogens geom
_atom_sites_solution_primary direct
_audit_creation_date 98-07-04
_audit_creation_method CRYSTALS_ver_07-07-97
_cell_angle_alpha 90.
_cell_angle_beta 101.401(3)
_cell_angle_gamma 90.
_cell_formula_units_Z 8
_cell_length_a 18.8890(8)
_cell_length_b 6.8630(3)
_cell_length_c 19.0360(5)
_cell_measurement_reflns_used 6627
_cell_measurement_temperature 125
_cell_measurement_theta_max 27
_cell_measurement_theta_min 0
_cell_volume 2419.04(16)
_computing_cell_refinement
;
DIP2000 software 'DENZO' (Otwinowski & Minor, 1996)
;
_computing_data_collection 'DIP2000 software Xpress (MAC Science, 1989)'
_computing_data_reduction
;
DIP2000 software 'DENZO' (Otwinowski & Minor, 1996)
;
_computing_molecular_graphics
;
 CAMERON (Watkin, Prout & Pearce,  1996)
;
_computing_publication_material
;
CRYSTALS Issue 10 (Watkin, Prout, Carruthers & Betteridge, 1996)
;
_computing_structure_refinement
;
CRYSTALS Issue 10 (Watkin, Prout, Carruthers & Betteridge, 1996)
;
_computing_structure_solution 'SIR92 (Giacovazzo et al, 1992)'
_diffrn_ambient_temperature 125
_diffrn_measured_fraction_theta_max 1.000
_diffrn_measurement_device_type '  Enraf-nonius DIP2000 '
_diffrn_measurement_method \wA
_diffrn_radiation_monochromator graphite
_diffrn_radiation_type 'Mo K\a'
_diffrn_radiation_wavelength 0.71069
_diffrn_reflns_av_R_equivalents 0.029
_diffrn_reflns_limit_h_max 23
_diffrn_reflns_limit_h_min -23
_diffrn_reflns_limit_k_max 8
_diffrn_reflns_limit_k_min 0
_diffrn_reflns_limit_l_max 23
_diffrn_reflns_limit_l_min 0
_diffrn_reflns_number 6627
_diffrn_reflns_theta_max 26.57
_diffrn_reflns_theta_min 0.00
_diffrn_standards_decay_% 0.00
_diffrn_standards_interval_count 0
_diffrn_standards_interval_time 0
_diffrn_standards_number 0
_exptl_absorpt_coefficient_mu 0.46
_exptl_absorpt_correction_T_max 0.91
_exptl_absorpt_correction_T_min 0.86
_exptl_absorpt_correction_type refdelf
_exptl_absorpt_process_details 'refined from delta-F (Walker & Stuart , 1983)'
_exptl_crystal_colour ' clear '
_exptl_crystal_density_diffrn 1.34
_exptl_crystal_density_meas ?
_exptl_crystal_description ' octahedron '
_exptl_crystal_F_000 1012.15
_exptl_crystal_size_max 0.40
_exptl_crystal_size_mid 0.20
_exptl_crystal_size_min 0.20
_refine_diff_density_max 0.47
_refine_diff_density_min -0.81
_refine_ls_extinction_method None
_refine_ls_goodness_of_fit_obs 0.9832
_refine_ls_hydrogen_treatment noref
_refine_ls_matrix_type full
_refine_ls_number_parameters 141
_refine_ls_number_reflns 2463
_refine_ls_R_factor_obs 0.0403
_refine_ls_shift/su_max 0.000283
_refine_ls_structure_factor_coef F
_refine_ls_weighting_details
;
 Chebychev polynomial with   3 parameters (Carruthers & Watkin, 1979)
 1.41 0.424 1.07
;
_refine_ls_weighting_scheme calc
_refine_ls_wR_factor_obs 0.0395
_reflns_limit_h_max 23
_reflns_limit_h_min -23
_reflns_limit_k_max 8
_reflns_limit_k_min 0
_reflns_limit_l_max 23
_reflns_limit_l_min 0
_reflns_number_observed 2463
_reflns_number_total 2502
_reflns_observed_criterion >3.00\s(I)
_cod_data_source_file 808177hsup1.cif
_cod_data_source_block CRYSTALS2
_cod_depositor_comments
;
The following automatic conversions were performed:

'_chemical_melting_point' value 'not measured' was changed to '?' -
the value is undefined or not given.

'_symmetry_cell_setting' value
'Monoclinic ' changed to 'monoclinic' according to
/home/saulius/struct/CIF-dictionaries/cif_core.dic dictionary named
'cif_core.dic' version 2.4.2 from 2011-04-26.

Automatic conversion script
Id: cif_fix_values 1891 2012-01-12 08:04:46Z andrius 

The following automatic conversions were performed:

'_exptl_crystal_density_meas' value 'not measured' was changed to '?'
- the value is perceived as not measured.

Automatic conversion script
Id: cif_fix_values 3008 2015-01-20 13:52:24Z robertas 
;
_cod_original_cell_volume 2419.0
_cod_original_sg_symbol_H-M 'C 1 2/c 1 '
_cod_original_formula_sum ' C15 H18 Zr0.50 '
_cod_database_code 7027153
_publ_section_figure_synopsis
;
?
;

loop_
_symmetry_equiv_pos_as_xyz
x,y,z
-x,-y,-z
x+1/2,y+1/2,z
-x+1/2,-y+1/2,-z
-x,y,-z+1/2
x,-y,z+1/2
-x+1/2,y+1/2,-z+1/2
x+1/2,-y+1/2,z+1/2

loop_
_atom_site_aniso_label
_atom_site_aniso_U_11
_atom_site_aniso_U_22
_atom_site_aniso_U_33
_atom_site_aniso_U_23
_atom_site_aniso_U_13
_atom_site_aniso_U_12
Zr1 0.01322(14) 0.01284(14) 0.01603(14) 0.0000 0.00210(9) 0.0000
C1 0.0205(9) 0.0191(9) 0.0163(8) 0.0024(7) 0.0047(7) 0.0011(7)
C2 0.0189(9) 0.027(1) 0.0174(9) 0.0040(8) 0.0042(7) 0.0035(8)
C3 0.0201(9) 0.029(1) 0.0181(9) 0.0006(8) 0.0010(7) -0.0027(8)
C4 0.0219(9) 0.024(1) 0.0187(9) -0.0043(7) 0.0025(7) -0.0019(8)
C5 0.0197(9) 0.0193(9) 0.0157(8) -0.0002(7) 0.0035(7) -0.0001(7)
C6 0.0163(9) 0.0206(9) 0.0189(9) 0.0001(7) 0.0043(7) -0.0007(7)
C7 0.027(1) 0.025(1) 0.0319(11) 0.0020(8) 0.0134(9) 0.0051(8)
C8 0.0190(9) 0.0339(11) 0.0204(9) 0.0012(8) 0.0025(7) -0.0027(8)
C11 0.0204(9) 0.0199(9) 0.0195(9) -0.0025(7) 0.0069(7) -0.0010(7)
C12 0.0221(9) 0.0311(11) 0.0188(9) -0.0004(8) 0.0049(7) -0.0034(8)
C13 0.0283(11) 0.0327(11) 0.023(1) 0.0044(9) 0.0044(8) 0.0023(9)
C14 0.0318(11) 0.0270(11) 0.029(1) 0.0035(9) 0.0119(9) -0.0012(9)
C15 0.0273(11) 0.0335(12) 0.0429(13) 0.010(1) 0.011(1) -0.0063(9)
C16 0.021(1) 0.0350(12) 0.0348(11) 0.009(1) 0.0042(9) -0.0012(9)
C21 0.0198(9) 0.0166(9) 0.031(1) -0.0016(7) 0.0041(8) -0.0041(7)

loop_
_atom_site_label
_atom_site_fract_x
_atom_site_fract_y
_atom_site_fract_z
_atom_site_U_iso_or_equiv
_atom_site_occupancy
_atom_site_thermal_displace_type
Zr1 0.5000 -0.05783(3) 0.7500 0.0141 1.0000 Uani
C1 0.5166(1) 0.2271(3) 0.6716(1) 0.0185 1.0000 Uani
C2 0.4437(1) 0.1642(3) 0.6525(1) 0.0211 1.0000 Uani
C3 0.44324(11) -0.0191(3) 0.6192(1) 0.0227 1.0000 Uani
C4 0.51565(11) -0.0702(3) 0.6181(1) 0.0217 1.0000 Uani
C5 0.5613(1) 0.0840(3) 0.6495(1) 0.0183 1.0000 Uani
C6 0.6414(1) 0.1093(3) 0.6488(1) 0.0185 1.0000 Uani
C7 0.67458(12) -0.0809(3) 0.62786(12) 0.0269 1.0000 Uani
C8 0.68241(11) 0.1749(3) 0.72360(11) 0.0246 1.0000 Uani
C11 0.6497(1) 0.2648(3) 0.5925(1) 0.0195 1.0000 Uani
C12 0.59223(11) 0.3252(3) 0.5394(1) 0.0239 1.0000 Uani
C13 0.60212(12) 0.4598(3) 0.48735(11) 0.0279 1.0000 Uani
C14 0.66998(13) 0.5337(3) 0.48680(12) 0.0283 1.0000 Uani
C15 0.72793(13) 0.4747(4) 0.53837(14) 0.0341 1.0000 Uani
C16 0.71789(12) 0.3414(4) 0.59047(13) 0.0306 1.0000 Uani
C21 0.4110(1) -0.2886(3) 0.73358(11) 0.0227 1.0000 Uani
H1 0.4198 -0.3825 0.7740 0.0600 1.0000 Uiso
H2 0.3635 -0.2256 0.7312 0.0600 1.0000 Uiso
H3 0.4108 -0.3601 0.6882 0.0600 1.0000 Uiso
H11 0.5337 0.3529 0.6973 0.0111 1.0000 Uiso
H21 0.4001 0.2390 0.6592 0.0121 1.0000 Uiso
H31 0.3983 -0.0976 0.5988 0.0128 1.0000 Uiso
H41 0.5318 -0.1983 0.5988 0.0117 1.0000 Uiso
H71 0.7274 -0.0591 0.6274 0.0169 1.0000 Uiso
H72 0.6703 -0.1841 0.6636 0.0169 1.0000 Uiso
H73 0.6495 -0.1231 0.5791 0.0169 1.0000 Uiso
H81 0.7355 0.1905 0.7229 0.0147 1.0000 Uiso
H82 0.6770 0.0746 0.7601 0.0147 1.0000 Uiso
H83 0.6629 0.3021 0.7362 0.0147 1.0000 Uiso
H121 0.5426 0.2723 0.5385 0.0143 1.0000 Uiso
H131 0.5596 0.5034 0.4498 0.0190 1.0000 Uiso
H141 0.6771 0.6313 0.4491 0.0260 1.0000 Uiso
H151 0.7770 0.5292 0.5383 0.0228 1.0000 Uiso
H161 0.7610 0.2963 0.6257 0.0216 1.0000 Uiso

loop_
_atom_type_symbol
_atom_type_scat_dispersion_real
_atom_type_scat_dispersion_imag
_atom_type_scat_Cromer_Mann_a1
_atom_type_scat_Cromer_Mann_b1
_atom_type_scat_Cromer_Mann_a2
_atom_type_scat_Cromer_Mann_b2
_atom_type_scat_Cromer_Mann_a3
_atom_type_scat_Cromer_Mann_b3
_atom_type_scat_Cromer_Mann_a4
_atom_type_scat_Cromer_Mann_b4
_atom_type_scat_Cromer_Mann_c
_atom_type_scat_source
'Zr  ' -2.9650 0.5600 17.8765 1.2762 10.9480 11.9160 5.4173 0.1176 3.6572 87.6627 2.0693 International_Tables_Vol_IV_Table_2.2B
'C   ' 0.0020 0.0020 2.3100 20.8439 1.0200 10.2075 1.5886 0.5687 0.8650 51.6512 0.2156 International_Tables_Vol_IV_Table_2.2B
'H   ' 0.0000 0.0000 0.4930 10.5109 0.3229 26.1257 0.1402 3.1424 0.0408 57.7997 0.0030 International_Tables_Vol_IV_Table_2.2B

loop_
_geom_angle_atom_site_label_1
_geom_angle_site_symmetry_1
_geom_angle_atom_site_label_2
_geom_angle_atom_site_label_3
_geom_angle_site_symmetry_3
_geom_angle
_geom_angle_publ_flag
C1 . Zr1 C1 5_656 78.05(9) yes
C1 . Zr1 C2 . 33.05(6) yes
C1 5_656 Zr1 C2 . 83.16(6) yes
C1 . Zr1 C2 5_656 83.16(6) yes
C1 5_656 Zr1 C2 5_656 33.05(6) yes
C2 . Zr1 C2 5_656 103.9(1) yes
C1 . Zr1 C3 . 53.92(6) yes
C1 5_656 Zr1 C3 . 115.16(7) yes
C2 . Zr1 C3 . 32.72(7) yes
C2 5_656 Zr1 C3 . 135.35(7) yes
C1 . Zr1 C3 5_656 115.16(7) yes
C1 5_656 Zr1 C3 5_656 53.92(6) yes
C2 . Zr1 C3 5_656 135.35(7) yes
C2 5_656 Zr1 C3 5_656 32.72(7) yes
C3 . Zr1 C3 5_656 167.9(1) yes
C1 . Zr1 C4 . 53.01(6) yes
C1 5_656 Zr1 C4 . 130.75(6) yes
C2 . Zr1 C4 . 53.63(6) yes
C2 5_656 Zr1 C4 . 129.32(6) yes
C3 . Zr1 C4 . 32.15(6) yes
C1 . Zr1 C4 5_656 130.75(6) yes
C1 5_656 Zr1 C4 5_656 53.01(6) yes
C2 . Zr1 C4 5_656 129.32(6) yes
C2 5_656 Zr1 C4 5_656 53.63(6) yes
C3 . Zr1 C4 5_656 148.60(6) yes
C1 . Zr1 C5 . 31.90(6) yes
C1 5_656 Zr1 C5 . 105.67(6) yes
C2 . Zr1 C5 . 53.73(6) yes
C2 5_656 Zr1 C5 . 97.61(6) yes
C3 . Zr1 C5 . 53.23(6) yes
C1 . Zr1 C5 5_656 105.67(6) yes
C1 5_656 Zr1 C5 5_656 31.90(6) yes
C2 . Zr1 C5 5_656 97.61(6) yes
C2 5_656 Zr1 C5 5_656 53.73(6) yes
C3 . Zr1 C5 5_656 121.34(6) yes
C1 . Zr1 C21 . 129.16(7) yes
C1 5_656 Zr1 C21 . 116.43(7) yes
C2 . Zr1 C21 . 97.38(7) yes
C2 5_656 Zr1 C21 . 136.49(7) yes
C3 . Zr1 C21 . 77.32(7) yes
C1 . Zr1 C21 5_656 116.43(7) yes
C1 5_656 Zr1 C21 5_656 129.16(7) yes
C2 . Zr1 C21 5_656 136.49(7) yes
C2 5_656 Zr1 C21 5_656 97.38(7) yes
C3 . Zr1 C21 5_656 111.44(7) yes
C3 5_656 Zr1 C4 . 148.60(6) yes
C3 5_656 Zr1 C4 5_656 32.15(6) yes
C4 . Zr1 C4 5_656 176.22(9) yes
C3 5_656 Zr1 C5 . 121.34(6) yes
C4 . Zr1 C5 . 31.70(6) yes
C4 5_656 Zr1 C5 . 151.08(6) yes
C3 5_656 Zr1 C5 5_656 53.23(6) yes
C4 . Zr1 C5 5_656 151.08(6) yes
C4 5_656 Zr1 C5 5_656 31.70(6) yes
C5 . Zr1 C5 5_656 136.25(8) yes
C3 5_656 Zr1 C21 . 111.44(7) yes
C4 . Zr1 C21 . 93.82(7) yes
C4 5_656 Zr1 C21 . 83.56(7) yes
C5 . Zr1 C21 . 125.35(7) yes
C5 5_656 Zr1 C21 . 86.43(7) yes
C3 5_656 Zr1 C21 5_656 77.32(7) yes
C4 . Zr1 C21 5_656 83.56(7) yes
C4 5_656 Zr1 C21 5_656 93.82(7) yes
C5 . Zr1 C21 5_656 86.43(7) yes
C5 5_656 Zr1 C21 5_656 125.35(7) yes
C21 . Zr1 C21 5_656 92.3(1) yes
Zr1 . C1 C2 . 71.77(11) yes
Zr1 . C1 C5 . 77.79(11) yes
C2 . C1 C5 . 108.67(17) yes
Zr1 . C1 H11 . 116.08(12) no
C2 . C1 H11 . 125.63(18) no
C5 . C1 H11 . 125.69(18) no
Zr1 . C2 C1 . 75.18(11) yes
Zr1 . C2 C3 . 75.60(12) yes
C1 . C2 C3 . 107.77(17) yes
Zr1 . C2 H21 . 117.67(13) no
C1 . C2 H21 . 126.4(2) no
C3 . C2 H21 . 125.81(19) no
Zr1 . C3 C2 . 71.67(11) yes
Zr1 . C3 C4 . 76.38(11) yes
C2 . C3 C4 . 107.96(17) yes
Zr1 . C3 H31 . 118.74(14) no
C2 . C3 H31 . 125.2(2) no
C4 . C3 H31 . 126.8(2) no
Zr1 . C4 C3 . 71.47(11) yes
Zr1 . C4 C5 . 75.18(11) yes
C3 . C4 C5 . 108.51(17) yes
Zr1 . C4 H41 . 118.47(14) no
C3 . C4 H41 . 125.15(19) no
C5 . C4 H41 . 126.33(19) no
Zr1 . C5 C1 . 70.3(1) yes
Zr1 . C5 C4 . 73.12(11) yes
C1 . C5 C4 . 107.06(17) yes
Zr1 . C5 C6 . 129.27(12) yes
C1 . C5 C6 . 125.19(17) yes
C4 . C5 C6 . 127.03(17) yes
C5 . C6 C7 . 111.20(16) yes
C5 . C6 C8 . 109.95(15) yes
C7 . C6 C8 . 109.32(17) yes
C5 . C6 C11 . 108.80(15) yes
C7 . C6 C11 . 107.80(16) yes
C8 . C6 C11 . 109.73(16) yes
C6 . C7 H71 . 109.30(19) no
C6 . C7 H72 . 109.60(18) no
H71 . C7 H72 . 108.9(2) no
C6 . C7 H73 . 110.23(19) no
H71 . C7 H73 . 108.84(19) no
H72 . C7 H73 . 109.9(2) no
C6 . C8 H81 . 109.57(17) no
C6 . C8 H82 . 109.83(18) no
H81 . C8 H82 . 108.77(19) no
C6 . C8 H83 . 109.55(17) no
H81 . C8 H83 . 109.0(2) no
H82 . C8 H83 . 110.09(19) no
C6 . C11 C12 . 122.56(17) yes
C6 . C11 C16 . 119.98(18) yes
C12 . C11 C16 . 117.34(18) yes
C11 . C12 C13 . 121.20(19) yes
C11 . C12 H121 . 119.9(2) no
C13 . C12 H121 . 118.9(2) no
C12 . C13 C14 . 120.3(2) yes
C12 . C13 H131 . 120.0(2) no
C14 . C13 H131 . 119.7(2) no
C13 . C14 C15 . 119.6(2) yes
C13 . C14 H141 . 120.3(2) no
C15 . C14 H141 . 120.1(2) no
C14 . C15 C16 . 120.0(2) yes
C14 . C15 H151 . 119.7(2) no
C16 . C15 H151 . 120.3(2) no
C11 . C16 C15 . 121.6(2) yes
C11 . C16 H161 . 120.0(2) no
C15 . C16 H161 . 118.4(2) no
Zr1 . C21 H1 . 109.73(14) no
Zr1 . C21 H2 . 109.86(14) no
H1 . C21 H2 . 109.30(19) no
Zr1 . C21 H3 . 109.70(14) no
H1 . C21 H3 . 108.98(19) no
H2 . C21 H3 . 109.25(19) no

loop_
_geom_bond_atom_site_label_1
_geom_bond_atom_site_label_2
_geom_bond_site_symmetry_2
_geom_bond_distance
_geom_bond_publ_flag
Zr1 C1 . 2.5167(19) yes
Zr1 C1 5_656 2.5167(19) yes
Zr1 C2 . 2.4727(19) yes
Zr1 C2 5_656 2.4727(19) yes
Zr1 C3 . 2.5230(19) yes
Zr1 C3 5_656 2.5230(19) yes
Zr1 C4 . 2.5862(19) yes
Zr1 C4 5_656 2.5862(19) yes
Zr1 C5 . 2.6127(18) yes
Zr1 C5 5_656 2.6127(18) yes
Zr1 C21 . 2.2854(19) yes
Zr1 C21 5_656 2.2854(19) yes
C1 C2 . 1.420(3) yes
C1 C5 . 1.413(3) yes
C1 H11 . 1.0138(19) no
C2 C3 . 1.408(3) yes
C2 H21 . 0.9990(19) no
C3 C4 . 1.416(3) yes
C3 H31 . 1.015(2) no
C4 C5 . 1.420(3) yes
C4 H41 . 1.022(2) no
C5 C6 . 1.526(3) yes
C6 C7 . 1.534(3) yes
C6 C8 . 1.547(3) yes
C6 C11 . 1.542(3) yes
C7 H71 . 1.010(2) no
C7 H72 . 0.997(2) no
C7 H73 . 0.998(2) no
C8 H81 . 1.011(2) no
C8 H82 . 0.998(2) no
C8 H83 . 0.995(2) no
C11 C12 . 1.392(3) yes
C11 C16 . 1.398(3) yes
C12 C13 . 1.395(3) yes
C12 H121 . 1.003(2) no
C13 C14 . 1.381(3) yes
C13 H131 . 1.009(2) no
C14 C15 . 1.379(3) yes
C14 H141 . 1.010(2) no
C15 C16 . 1.390(3) yes
C15 H151 . 1.000(2) no
C16 H161 . 0.996(2) no
C21 H1 . 0.993(2) no
C21 H2 . 0.989(2) no
C21 H3 . 0.993(2) no
